data_4340298
loop_
_publ_author_name
'Lumb, Isha'
'Hundal, Maninder Singh'
'Hundal, Geeta'

_publ_section_title
;
 Copper(II)-Catalyzed Disulfide Scission-Stepwise Aerobic Oxidative
 Cleavage to Sulfinate and Sulfonate and Reductive Anaerobic Cleavage to
 Thiols.
;
_journal_issue 14
_journal_name_full 'Inorganic chemistry'
_journal_page_first 7770
_journal_page_last 7779
_journal_paper_doi 10.1021/ic501141m
_journal_volume 53
_journal_year 2014
_chemical_formula_moiety 'C24 H22 Cu N4 O10 S2'
_chemical_formula_sum 'C24 H22 Cu N4 O10 S2'
_chemical_formula_weight 654.11
_chemical_name_systematic
;
 ?
;
_space_group_crystal_system triclinic
_space_group_IT_number 2
_space_group_name_Hall '-P 1'
_space_group_name_H-M_alt 'P -1'
_symmetry_space_group_name_Hall '-P 1'
_symmetry_space_group_name_H-M 'P -1'
_atom_sites_solution_hydrogens mixed
_audit_creation_method SHELXL-2013
_cell_angle_alpha 96.4000(10)
_cell_angle_beta 110.313(2)
_cell_angle_gamma 111.8410(10)
_cell_formula_units_Z 1
_cell_length_a 7.9880(2)
_cell_length_b 8.8448(2)
_cell_length_c 10.8541(3)
_cell_measurement_reflns_used 9628
_cell_measurement_temperature 296(2)
_cell_measurement_theta_max 40.49
_cell_measurement_theta_min 2.58
_cell_volume 641.54(3)
_computing_cell_refinement 'Bruker SAINT'
_computing_data_collection 'Bruker APEX2'
_computing_data_reduction 'Bruker SAINT'
_computing_molecular_graphics 'Bruker SHELXTL'
_computing_publication_material 'Bruker SHELXTL'
_computing_structure_refinement 'SHELXL-97 (Sheldrick, 2008)'
_computing_structure_solution 'SIR-92 (Altomare et al.,1993)'
_diffrn_ambient_temperature 296(2)
_diffrn_measured_fraction_theta_full 0.998
_diffrn_measured_fraction_theta_max 0.990
_diffrn_measurement_device_type 'Bruker APEX-II CCD'
_diffrn_measurement_method '\f and \w scans'
_diffrn_radiation_type MoK\a
_diffrn_radiation_wavelength 0.71073
_diffrn_reflns_av_R_equivalents 0.0207
_diffrn_reflns_av_unetI/netI 0.0243
_diffrn_reflns_Laue_measured_fraction_full 0.998
_diffrn_reflns_Laue_measured_fraction_max 0.990
_diffrn_reflns_limit_h_max 13
_diffrn_reflns_limit_h_min -15
_diffrn_reflns_limit_k_max 16
_diffrn_reflns_limit_k_min -16
_diffrn_reflns_limit_l_max 20
_diffrn_reflns_limit_l_min -20
_diffrn_reflns_number 29055
_diffrn_reflns_point_group_measured_fraction_full 0.998
_diffrn_reflns_point_group_measured_fraction_max 0.990
_diffrn_reflns_theta_full 25.242
_diffrn_reflns_theta_max 42.078
_diffrn_reflns_theta_min 2.581
_exptl_absorpt_coefficient_mu 1.081
_exptl_absorpt_correction_T_max 0.748
_exptl_absorpt_correction_T_min 0.633
_exptl_absorpt_correction_type multi-scan
_exptl_absorpt_process_details
;
SADABS-2008/1 - Bruker AXS area detector scaling and absorption correction 
;
_exptl_crystal_density_diffrn 1.693
_exptl_crystal_F_000 335
_exptl_crystal_size_max 0.170
_exptl_crystal_size_mid 0.150
_exptl_crystal_size_min 0.090
_refine_diff_density_max 0.546
_refine_diff_density_min -0.381
_refine_diff_density_rms 0.065
_refine_ls_extinction_method none
_refine_ls_goodness_of_fit_ref 0.820
_refine_ls_hydrogen_treatment mixed
_refine_ls_matrix_type full
_refine_ls_number_parameters 196
_refine_ls_number_reflns 8916
_refine_ls_number_restraints 3
_refine_ls_restrained_S_all 0.820
_refine_ls_R_factor_all 0.0590
_refine_ls_R_factor_gt 0.0342
_refine_ls_shift/su_max 0.000
_refine_ls_shift/su_mean 0.000
_refine_ls_structure_factor_coef Fsqd
_refine_ls_weighting_details 'w=1/[\s^2^(Fo^2^)+(0.0960P)^2^+0.1056P] where P=(Fo^2^+2Fc^2^)/3'
_refine_ls_weighting_scheme calc
_refine_ls_wR_factor_gt 0.1080
_refine_ls_wR_factor_ref 0.1304
_reflns_Friedel_coverage 0.000
_reflns_number_gt 6135
_reflns_number_total 8916
_reflns_threshold_expression 'I > 2\s(I)'
_cod_data_source_file ic501141m_si_004.cif
_cod_data_source_block shelx
_cod_depositor_comments 'Adding full bibliography for 4340297--4340301.cif.'
_cod_database_code 4340298
_shelx_space_group_comment
;
The symmetry employed for this shelxl refinement is uniquely defined
by the following loop, which should always be used as a source of
symmetry information in preference to the above space-group names.
They are only intended as comments.
;
_shelx_estimated_absorpt_t_min 0.838
_shelx_estimated_absorpt_t_max 0.909

loop_
_space_group_symop_operation_xyz
'x, y, z'
'-x, -y, -z'

loop_
_atom_site_label
_atom_site_type_symbol
_atom_site_fract_x
_atom_site_fract_y
_atom_site_fract_z
_atom_site_U_iso_or_equiv
_atom_site_adp_type
_atom_site_occupancy
_atom_site_site_symmetry_order
_atom_site_calc_flag
_atom_site_refinement_flags_posn
_atom_site_refinement_flags_adp
_atom_site_refinement_flags_occupancy
C1 C 0.74973(18) 0.33170(17) 0.47477(12) 0.0360(2) Uani 1 1 d . . .
H1 H 0.8309 0.3863 0.5670 0.043 Uiso 1 1 calc R U .
C2 C 0.7966(2) 0.2247(2) 0.40435(15) 0.0424(3) Uani 1 1 d . . .
H2 H 0.9074 0.2070 0.4489 0.051 Uiso 1 1 calc R U .
C3 C 0.6767(2) 0.14488(17) 0.26737(14) 0.0388(2) Uani 1 1 d . . .
H3 H 0.7065 0.0734 0.2183 0.047 Uiso 1 1 calc R U .
C4 C 0.51107(17) 0.17209(14) 0.20321(11) 0.03172(18) Uani 1 1 d . . .
H4 H 0.4277 0.1186 0.1111 0.038 Uiso 1 1 calc R U .
C5 C 0.47284(14) 0.28060(12) 0.27945(9) 0.02417(14) Uani 1 1 d . . .
C6 C 0.30106(13) 0.32310(12) 0.22835(8) 0.02404(14) Uani 1 1 d . . .
C7 C 0.00761(14) 0.27483(12) 0.02070(9) 0.02487(14) Uani 1 1 d . . .
C8 C -0.08633(16) 0.33924(15) 0.08394(10) 0.03112(18) Uani 1 1 d . . .
H8 H -0.0316 0.3773 0.1788 0.037 Uiso 1 1 calc R U .
C9 C -0.26022(17) 0.34686(16) 0.00661(12) 0.0350(2) Uani 1 1 d . . .
H9 H -0.3204 0.3916 0.0498 0.042 Uiso 1 1 calc R U .
C10 C -0.34569(18) 0.28842(17) -0.13483(13) 0.0376(2) Uani 1 1 d . . .
H10 H -0.4640 0.2919 -0.1864 0.045 Uiso 1 1 calc R U .
C11 C -0.25311(17) 0.22478(15) -0.19871(11) 0.0346(2) Uani 1 1 d . . .
H11 H -0.3099 0.1861 -0.2936 0.042 Uiso 1 1 calc R U .
C12 C -0.07633(15) 0.21789(12) -0.12302(9) 0.02740(16) Uani 1 1 d . . .
N1 N 0.59053(13) 0.35822(12) 0.41309(8) 0.02722(14) Uani 1 1 d . . .
N2 N 0.18260(13) 0.26141(12) 0.09551(8) 0.02814(15) Uani 1 1 d D . .
H2A H 0.208(3) 0.201(2) 0.0441(16) 0.034 Uiso 1 1 d D U .
O1 O 0.27953(12) 0.41467(10) 0.31245(7) 0.02984(14) Uani 1 1 d . . .
O2 O 0.1652(2) 0.0883(2) -0.12675(11) 0.0645(4) Uani 1 1 d . . .
O3 O 0.1398(3) 0.28938(17) -0.25671(16) 0.0646(4) Uani 1 1 d . . .
O4 O -0.1268(2) 0.01003(19) -0.33308(13) 0.0723(4) Uani 1 1 d . . .
O1W O 0.68515(17) 0.73636(13) 0.44076(10) 0.0449(2) Uani 1 1 d D . .
H11W H 0.747(3) 0.745(3) 0.393(2) 0.054 Uiso 1 1 d D U .
H12W H 0.758(3) 0.823(2) 0.5027(18) 0.054 Uiso 1 1 d D U .
S1 S 0.03545(5) 0.14561(4) -0.21760(2) 0.03404(6) Uani 1 1 d . . .
Cu1 Cu 0.5000 0.5000 0.5000 0.02910(5) Uani 1 2 d S . P

loop_
_atom_site_aniso_label
_atom_site_aniso_U_11
_atom_site_aniso_U_22
_atom_site_aniso_U_33
_atom_site_aniso_U_23
_atom_site_aniso_U_13
_atom_site_aniso_U_12
C1 0.0327(5) 0.0501(6) 0.0278(4) 0.0071(4) 0.0079(3) 0.0263(4)
C2 0.0408(6) 0.0582(7) 0.0408(6) 0.0132(5) 0.0152(5) 0.0364(6)
C3 0.0443(6) 0.0463(6) 0.0393(5) 0.0094(4) 0.0204(5) 0.0317(5)
C4 0.0370(5) 0.0371(4) 0.0266(4) 0.0044(3) 0.0146(3) 0.0221(4)
C5 0.0262(3) 0.0290(3) 0.0205(3) 0.0055(3) 0.0106(3) 0.0149(3)
C6 0.0247(3) 0.0295(3) 0.0181(3) 0.0040(2) 0.0077(2) 0.0139(3)
C7 0.0248(3) 0.0293(4) 0.0187(3) 0.0042(3) 0.0080(2) 0.0119(3)
C8 0.0298(4) 0.0423(5) 0.0236(3) 0.0064(3) 0.0118(3) 0.0185(4)
C9 0.0300(4) 0.0437(5) 0.0357(5) 0.0126(4) 0.0148(4) 0.0193(4)
C10 0.0278(4) 0.0447(6) 0.0358(5) 0.0132(4) 0.0072(4) 0.0165(4)
C11 0.0314(4) 0.0397(5) 0.0226(4) 0.0063(3) 0.0039(3) 0.0130(4)
C12 0.0294(4) 0.0297(4) 0.0178(3) 0.0035(3) 0.0072(3) 0.0111(3)
N1 0.0265(3) 0.0364(4) 0.0200(3) 0.0042(3) 0.0074(2) 0.0185(3)
N2 0.0291(3) 0.0382(4) 0.0173(3) 0.0018(2) 0.0073(2) 0.0189(3)
O1 0.0305(3) 0.0398(3) 0.0186(2) -0.0005(2) 0.0056(2) 0.0217(3)
O2 0.0978(10) 0.0997(10) 0.0325(4) 0.0159(5) 0.0284(6) 0.0803(9)
O3 0.0910(10) 0.0560(6) 0.0756(9) 0.0221(6) 0.0662(8) 0.0316(7)
O4 0.0678(8) 0.0698(8) 0.0434(6) -0.0284(6) 0.0139(6) 0.0153(6)
O1W 0.0461(5) 0.0433(5) 0.0333(4) -0.0001(3) 0.0203(4) 0.0073(4)
S1 0.04335(15) 0.03738(12) 0.01954(9) 0.00084(8) 0.01277(9) 0.01832(11)
Cu1 0.02892(9) 0.04065(10) 0.01680(6) -0.00093(5) 0.00427(5) 0.02182(7)

loop_
_atom_type_symbol
_atom_type_description
_atom_type_scat_dispersion_real
_atom_type_scat_dispersion_imag
_atom_type_scat_source
C C 0.0033 0.0016 'International Tables Vol C Tables 4.2.6.8 and 6.1.1.4'
H H 0.0000 0.0000 'International Tables Vol C Tables 4.2.6.8 and 6.1.1.4'
N N 0.0061 0.0033 'International Tables Vol C Tables 4.2.6.8 and 6.1.1.4'
O O 0.0106 0.0060 'International Tables Vol C Tables 4.2.6.8 and 6.1.1.4'
S S 0.1246 0.1234 'International Tables Vol C Tables 4.2.6.8 and 6.1.1.4'
Cu Cu 0.3201 1.2651 'International Tables Vol C Tables 4.2.6.8 and 6.1.1.4'

loop_
_geom_angle_atom_site_label_1
_geom_angle_atom_site_label_2
_geom_angle_atom_site_label_3
_geom_angle
_geom_angle_site_symmetry_1
_geom_angle_site_symmetry_3
N1 C1 C2 121.50(11) . .
N1 C1 H1 119.3 . .
C2 C1 H1 119.3 . .
C3 C2 C1 119.11(11) . .
C3 C2 H2 120.4 . .
C1 C2 H2 120.4 . .
C2 C3 C4 119.45(10) . .
C2 C3 H3 120.3 . .
C4 C3 H3 120.3 . .
C5 C4 C3 118.50(10) . .
C5 C4 H4 120.7 . .
C3 C4 H4 120.7 . .
N1 C5 C4 121.74(9) . .
N1 C5 C6 112.33(7) . .
C4 C5 C6 125.92(8) . .
O1 C6 N2 124.66(9) . .
O1 C6 C5 118.24(8) . .
N2 C6 C5 117.10(7) . .
C8 C7 C12 119.30(9) . .
C8 C7 N2 122.37(8) . .
C12 C7 N2 118.31(8) . .
C9 C8 C7 120.47(9) . .
C9 C8 H8 119.8 . .
C7 C8 H8 119.8 . .
C8 C9 C10 120.60(11) . .
C8 C9 H9 119.7 . .
C10 C9 H9 119.7 . .
C9 C10 C11 119.38(11) . .
C9 C10 H10 120.3 . .
C11 C10 H10 120.3 . .
C10 C11 C12 121.05(10) . .
C10 C11 H11 119.5 . .
C12 C11 H11 119.5 . .
C11 C12 C7 119.18(9) . .
C11 C12 S1 116.62(7) . .
C7 C12 S1 124.13(8) . .
C1 N1 C5 119.69(8) . .
C1 N1 Cu1 126.29(7) . .
C5 N1 Cu1 114.01(6) . .
C6 N2 C7 129.49(8) . .
C6 N2 H2A 119.3(12) . .
C7 N2 H2A 111.1(12) . .
C6 O1 Cu1 113.24(6) . .
Cu1 O1W H11W 131.8(15) . .
Cu1 O1W H12W 115.7(15) . .
H11W O1W H12W 101.3(18) . .
O4 S1 O3 112.62(10) . .
O4 S1 O2 112.52(10) . .
O3 S1 O2 113.43(10) . .
O4 S1 C12 105.53(7) . .
O3 S1 C12 105.55(6) . .
O2 S1 C12 106.39(5) . .
N1 Cu1 N1 180.0 2_666 .
N1 Cu1 O1 97.97(3) 2_666 .
N1 Cu1 O1 82.03(3) . .
N1 Cu1 O1 82.03(3) 2_666 2_666
N1 Cu1 O1 97.97(3) . 2_666
O1 Cu1 O1 180.0 . 2_666
N1 Cu1 O1W 90.52(4) 2_666 2_666
N1 Cu1 O1W 89.48(4) . 2_666
O1 Cu1 O1W 89.80(4) . 2_666
O1 Cu1 O1W 90.20(4) 2_666 2_666
N1 Cu1 O1W 89.48(4) 2_666 .
N1 Cu1 O1W 90.52(4) . .
O1 Cu1 O1W 90.20(4) . .
O1 Cu1 O1W 89.80(4) 2_666 .
O1W Cu1 O1W 180.0 2_666 .

loop_
_geom_bond_atom_site_label_1
_geom_bond_atom_site_label_2
_geom_bond_distance
_geom_bond_site_symmetry_2
C1 N1 1.3365(13) .
C1 C2 1.3860(17) .
C1 H1 0.9300 .
C2 C3 1.378(2) .
C2 H2 0.9300 .
C3 C4 1.3886(17) .
C3 H3 0.9300 .
C4 C5 1.3840(12) .
C4 H4 0.9300 .
C5 N1 1.3455(12) .
C5 C6 1.4946(13) .
C6 O1 1.2517(10) .
C6 N2 1.3286(11) .
C7 C8 1.3954(13) .
C7 C12 1.4085(12) .
C7 N2 1.4086(13) .
C8 C9 1.3826(16) .
C8 H8 0.9300 .
C9 C10 1.3866(17) .
C9 H9 0.9300 .
C10 C11 1.3868(19) .
C10 H10 0.9300 .
C11 C12 1.3937(16) .
C11 H11 0.9300 .
C12 S1 1.7819(10) .
N1 Cu1 1.9672(8) .
N2 H2A 0.854(13) .
O1 Cu1 1.9987(7) .
O2 S1 1.4479(12) .
O3 S1 1.4386(13) .
O4 S1 1.4386(12) .
O1W Cu1 2.3729(10) .
O1W H11W 0.83(2) .
O1W H12W 0.810(15) .
Cu1 N1 1.9672(8) 2_666
Cu1 O1 1.9987(7) 2_666
Cu1 O1W 2.3729(10) 2_666

loop_
_geom_torsion_atom_site_label_1
_geom_torsion_atom_site_label_2
_geom_torsion_atom_site_label_3
_geom_torsion_atom_site_label_4
_geom_torsion
N1 C1 C2 C3 0.4(2)
C1 C2 C3 C4 -0.5(2)
C2 C3 C4 C5 0.6(2)
C3 C4 C5 N1 -0.55(17)
C3 C4 C5 C6 -179.17(11)
N1 C5 C6 O1 -3.56(14)
C4 C5 C6 O1 175.18(10)
N1 C5 C6 N2 175.86(9)
C4 C5 C6 N2 -5.41(15)
C12 C7 C8 C9 0.15(16)
N2 C7 C8 C9 -178.64(11)
C7 C8 C9 C10 0.95(19)
C8 C9 C10 C11 -1.19(19)
C9 C10 C11 C12 0.33(19)
C10 C11 C12 C7 0.76(17)
C10 C11 C12 S1 -176.25(10)
C8 C7 C12 C11 -0.99(15)
N2 C7 C12 C11 177.85(10)
C8 C7 C12 S1 175.78(8)
N2 C7 C12 S1 -5.38(14)
C2 C1 N1 C5 -0.4(2)
C2 C1 N1 Cu1 177.94(11)
C4 C5 N1 C1 0.45(16)
C6 C5 N1 C1 179.24(10)
C4 C5 N1 Cu1 -178.08(8)
C6 C5 N1 Cu1 0.71(11)
O1 C6 N2 C7 -3.40(18)
C5 C6 N2 C7 177.22(10)
C8 C7 N2 C6 -9.94(17)
C12 C7 N2 C6 171.26(10)
N2 C6 O1 Cu1 -174.89(8)
C5 C6 O1 Cu1 4.47(12)
C11 C12 S1 O4 -39.04(12)
C7 C12 S1 O4 144.11(11)
C11 C12 S1 O3 80.41(12)
C7 C12 S1 O3 -96.44(12)
C11 C12 S1 O2 -158.78(11)
C7 C12 S1 O2 24.37(12)
